data_1525864
loop_
_publ_author_name
'Demchenko, P.'
'Bodak, O.'

_publ_section_title
;
 Rietveld refinement of the structure of Nd2 Zn15 Ge2
;
_journal_name_full 'Polish Journal of Chemistry'
_journal_page_first 153
_journal_page_last 156
_journal_volume 75
_journal_year 2001
_chemical_formula_sum 'Ge2 Nd2 Zn15'
_chemical_name_systematic 'Nd2 Zn15 Ge2'
_space_group_IT_number 166
_symmetry_space_group_name_Hall '-R 3 2"'
_symmetry_space_group_name_H-M 'R -3 m :H'
_cell_angle_alpha 90
_cell_angle_beta 90
_cell_angle_gamma 120
_cell_formula_units_Z 3
_cell_length_a 9.057
_cell_length_b 9.057
_cell_length_c 13.262
_cell_volume 942.125
_citation_journal_id_ASTM PJCHDQ
_cod_data_source_file Demchenko_PJCHDQ_2001_1865.cif
_cod_data_source_block Ge2Nd2Zn15
_cod_original_cell_volume 942.1248
_cod_database_code 1525864

loop_
_symmetry_equiv_pos_as_xyz
x,y,z
-y,x-y,z
-x+y,-x,z
y,x,-z
-x,-x+y,-z
x-y,-y,-z
-x,-y,-z
y,-x+y,-z
x-y,x,-z
-y,-x,z
x,x-y,z
-x+y,y,z
x+2/3,y+1/3,z+1/3
-y+2/3,x-y+1/3,z+1/3
-x+y+2/3,-x+1/3,z+1/3
y+2/3,x+1/3,-z+1/3
-x+2/3,-x+y+1/3,-z+1/3
x-y+2/3,-y+1/3,-z+1/3
-x+2/3,-y+1/3,-z+1/3
y+2/3,-x+y+1/3,-z+1/3
x-y+2/3,x+1/3,-z+1/3
-y+2/3,-x+1/3,z+1/3
x+2/3,x-y+1/3,z+1/3
-x+y+2/3,y+1/3,z+1/3
x+1/3,y+2/3,z+2/3
-y+1/3,x-y+2/3,z+2/3
-x+y+1/3,-x+2/3,z+2/3
y+1/3,x+2/3,-z+2/3
-x+1/3,-x+y+2/3,-z+2/3
x-y+1/3,-y+2/3,-z+2/3
-x+1/3,-y+2/3,-z+2/3
y+1/3,-x+y+2/3,-z+2/3
x-y+1/3,x+2/3,-z+2/3
-y+1/3,-x+2/3,z+2/3
x+1/3,x-y+2/3,z+2/3
-x+y+1/3,y+2/3,z+2/3

loop_
_atom_site_label
_atom_site_type_symbol
_atom_site_fract_x
_atom_site_fract_y
_atom_site_fract_z
_atom_site_occupancy
_atom_site_U_iso_or_equiv
Ge1 Ge 0 0 0.094 1 0.0
Zn1 Zn 0.5 0 0.5 1 0.0
Zn2 Zn 0.295 0 0 1 0.0
Nd1 Nd 0 0 0.342 1 0.0
Zn3 Zn 0.498 0.502 0.151 1 0.0
